data_2012827
loop_
_publ_author_name
'Low, John N.'
'Glidewell, Christopher'
'Quesada, Antonio'
'Nogueras, Manuel'
'S\'anchez, Adolfo'

_publ_section_title
;
 Ethyl
 <i>N</i>-(2-benzylamino-6-benzyloxy-5-nitrosopyrimidin-4-yl)glycinate:
 sheets built from a three-centre N---H&#x00B7;&#x00B7;&#x00B7;(N,O),
 and two-centre C---H&#x00B7;&#x00B7;&#x00B7;O and
 C---H&#x00B7;&#x00B7;&#x00B7;\p(arene) hydrogen bonds
;
_journal_issue 7
_journal_name_full 'Acta Crystallographica Section C'
_journal_page_first o425
_journal_page_last o427
_journal_paper_doi 10.1107/S0108270102009575
_journal_volume 58
_journal_year 2002
_chemical_formula_iupac 'C22 H23 N5 O4'
_chemical_formula_moiety 'C22 H23 N5 O4'
_chemical_formula_sum 'C22 H23 N5 O4'
_chemical_formula_weight 421.45
_chemical_melting_point 396
_chemical_name_systematic
;
Ethyl  N-[2-benzylamino-6-benzyloxy-5-nitrosopyrimidin-4-yl]glycinate
;
_space_group_IT_number 14
_symmetry_cell_setting monoclinic
_symmetry_space_group_name_Hall '-P 2ybc'
_symmetry_space_group_name_H-M 'P 1 21/c 1'
_atom_sites_solution_hydrogens geom
_atom_sites_solution_primary direct
_atom_sites_solution_secondary difmap
_cell_angle_alpha 90.00
_cell_angle_beta 97.5860(11)
_cell_angle_gamma 90.00
_cell_formula_units_Z 4
_cell_length_a 15.2278(8)
_cell_length_b 15.8992(5)
_cell_length_c 8.5558(3)
_cell_measurement_reflns_used 4644
_cell_measurement_temperature 120(2)
_cell_measurement_theta_max 25.00
_cell_measurement_theta_min 2.99
_cell_volume 2053.31(14)
_computing_cell_refinement 'DENZO--SMN (Otwinowski & Minor, 1997)'
_computing_data_collection 'KappaCCD Server Software (Nonius, 1997)'
_computing_data_reduction DENZO--SMN
_computing_molecular_graphics 'PLATON (Spek, 2002)'
_computing_publication_material 'SHELXL97 and PRPKAPPA (Ferguson, 1999)'
_computing_structure_refinement 'SHELXL97 (Sheldrick, 1997)'
_computing_structure_solution 'SHELXS97 (Sheldrick, 1997)'
_diffrn_ambient_temperature 120(2)
_diffrn_measured_fraction_theta_full 0.998
_diffrn_measured_fraction_theta_max 0.998
_diffrn_measurement_device_type 'Nonius KappaCCD'
_diffrn_measurement_method '\f scans, and \w scans with \k offsets'
_diffrn_radiation_monochromator graphite
_diffrn_radiation_source 'fine-focus sealed X-ray tube'
_diffrn_radiation_type MoK\a
_diffrn_radiation_wavelength 0.71073
_diffrn_reflns_av_R_equivalents 0.1997
_diffrn_reflns_av_sigmaI/netI 0.1304
_diffrn_reflns_limit_h_max 18
_diffrn_reflns_limit_h_min -18
_diffrn_reflns_limit_k_max 18
_diffrn_reflns_limit_k_min -18
_diffrn_reflns_limit_l_max 9
_diffrn_reflns_limit_l_min -10
_diffrn_reflns_number 24714
_diffrn_reflns_theta_full 25.00
_diffrn_reflns_theta_max 25.00
_diffrn_reflns_theta_min 2.99
_diffrn_standards_decay_% negligible
_exptl_absorpt_coefficient_mu 0.096
_exptl_absorpt_correction_type none
_exptl_crystal_colour purple
_exptl_crystal_density_diffrn 1.363
_exptl_crystal_density_method 'not measured'
_exptl_crystal_description needle
_exptl_crystal_F_000 888
_exptl_crystal_size_max 0.40
_exptl_crystal_size_mid 0.05
_exptl_crystal_size_min 0.02
_refine_diff_density_max 0.282
_refine_diff_density_min -0.280
_refine_ls_extinction_method none
_refine_ls_goodness_of_fit_ref 1.037
_refine_ls_hydrogen_treatment constr
_refine_ls_matrix_type full
_refine_ls_number_parameters 281
_refine_ls_number_reflns 3619
_refine_ls_number_restraints 0
_refine_ls_restrained_S_all 1.037
_refine_ls_R_factor_all 0.1684
_refine_ls_R_factor_gt 0.0689
_refine_ls_shift/su_max <0.001
_refine_ls_shift/su_mean 0.000
_refine_ls_structure_factor_coef Fsqd
_refine_ls_weighting_details 'w = 1/[\s^2^(Fo^2^)+(0.0658P)^2^+1.1859P] where P = (Fo^2^+2Fc^2^)/3'
_refine_ls_weighting_scheme calc
_refine_ls_wR_factor_gt 0.1373
_refine_ls_wR_factor_ref 0.1761
_reflns_number_gt 1861
_reflns_number_total 3619
_reflns_threshold_expression I>2\s(I)
_cod_data_source_file na1576.cif
_cod_data_source_block I
_cod_original_sg_symbol_H-M 'P 21/c'
_cod_database_code 2012827
_cod_database_fobs_code 2012827

loop_
_symmetry_equiv_pos_as_xyz
'x, y, z'
'-x, y+1/2, -z+1/2'
'-x, -y, -z'
'x, -y+1/2, z+1/2'

loop_
_atom_site_label
_atom_site_fract_x
_atom_site_fract_y
_atom_site_fract_z
_atom_site_U_iso_or_equiv
_atom_site_adp_type
_atom_site_calc_flag
_atom_site_refinement_flags
_atom_site_occupancy
_atom_site_disorder_assembly
_atom_site_disorder_group
_atom_site_type_symbol
N1 -0.0187(2) 0.3075(2) 0.2239(4) 0.0245(8) Uani d . 1 . . N
C2 0.0506(3) 0.3350(3) 0.3311(4) 0.0239(10) Uani d . 1 . . C
N2 0.0590(2) 0.4176(2) 0.3421(4) 0.0253(8) Uani d . 1 . . N
C27 0.1239(3) 0.4596(3) 0.4548(5) 0.0263(10) Uani d . 1 . . C
C21 0.2143(3) 0.4660(2) 0.4009(5) 0.0248(10) Uani d . 1 . . C
C22 0.2867(3) 0.4234(3) 0.4784(5) 0.0269(10) Uani d . 1 . . C
C23 0.3690(3) 0.4312(3) 0.4307(5) 0.0330(11) Uani d . 1 . . C
C24 0.3813(3) 0.4810(3) 0.3038(5) 0.0325(11) Uani d . 1 . . C
C25 0.3102(3) 0.5240(3) 0.2236(5) 0.0324(11) Uani d . 1 . . C
C26 0.2276(3) 0.5166(3) 0.2734(5) 0.0309(11) Uani d . 1 . . C
N3 0.1087(2) 0.2870(2) 0.4246(4) 0.0239(8) Uani d . 1 . . N
C4 0.0945(2) 0.2044(3) 0.4154(4) 0.0214(9) Uani d . 1 . . C
N4 0.1494(2) 0.1539(2) 0.5065(4) 0.0254(8) Uani d . 1 . . N
C7 0.2333(2) 0.1838(3) 0.5859(4) 0.0263(10) Uani d . 1 . . C
C8 0.3013(3) 0.1837(2) 0.4729(5) 0.0251(10) Uani d . 1 . . C
O81 0.28688(18) 0.16395(18) 0.3365(3) 0.0336(8) Uani d . 1 . . O
O82 0.38064(17) 0.20902(18) 0.5446(3) 0.0307(7) Uani d . 1 . . O
C9 0.4508(3) 0.2097(3) 0.4442(5) 0.0356(12) Uani d . 1 . . C
C10 0.4846(3) 0.1237(3) 0.4187(6) 0.0457(13) Uani d . 1 . . C
C5 0.0225(2) 0.1675(3) 0.3114(4) 0.0223(10) Uani d . 1 . . C
N5 0.0049(2) 0.0859(2) 0.2857(4) 0.0284(9) Uani d . 1 . . N
O5 0.05466(19) 0.03165(18) 0.3646(3) 0.0345(8) Uani d . 1 . . O
C6 -0.0312(2) 0.2273(3) 0.2183(4) 0.0225(10) Uani d . 1 . . C
O6 -0.09866(17) 0.19484(17) 0.1202(3) 0.0285(7) Uani d . 1 . . O
C67 -0.1553(3) 0.2533(3) 0.0206(5) 0.0295(10) Uani d . 1 . . C
C61 -0.2196(2) 0.2975(3) 0.1104(4) 0.0248(10) Uani d . 1 . . C
C62 -0.2114(3) 0.3827(3) 0.1432(5) 0.0298(11) Uani d . 1 . . C
C63 -0.2713(3) 0.4233(3) 0.2247(5) 0.0369(12) Uani d . 1 . . C
C64 -0.3403(3) 0.3792(3) 0.2756(5) 0.0411(13) Uani d . 1 . . C
C65 -0.3501(3) 0.2950(3) 0.2425(5) 0.0387(12) Uani d . 1 . . C
C66 -0.2908(3) 0.2541(3) 0.1583(5) 0.0310(11) Uani d . 1 . . C
H2 0.0231 0.4489 0.2772 0.030 Uiso calc R 1 . . H
H27A 0.1295 0.4285 0.5559 0.032 Uiso calc R 1 . . H
H27B 0.1024 0.5169 0.4743 0.032 Uiso calc R 1 . . H
H22 0.2793 0.3883 0.5656 0.032 Uiso calc R 1 . . H
H23 0.4180 0.4020 0.4859 0.040 Uiso calc R 1 . . H
H24 0.4384 0.4858 0.2714 0.039 Uiso calc R 1 . . H
H25 0.3180 0.5582 0.1354 0.039 Uiso calc R 1 . . H
H26 0.1789 0.5468 0.2193 0.037 Uiso calc R 1 . . H
H4 0.1342 0.1011 0.5186 0.030 Uiso calc R 1 . . H
H7A 0.2535 0.1471 0.6770 0.032 Uiso calc R 1 . . H
H7B 0.2263 0.2416 0.6258 0.032 Uiso calc R 1 . . H
H9A 0.5002 0.2453 0.4933 0.043 Uiso calc R 1 . . H
H9B 0.4278 0.2348 0.3410 0.043 Uiso calc R 1 . . H
H10A 0.5338 0.1271 0.3559 0.055 Uiso calc R 1 . . H
H10B 0.4369 0.0895 0.3627 0.055 Uiso calc R 1 . . H
H10C 0.5053 0.0977 0.5209 0.055 Uiso calc R 1 . . H
H67A -0.1885 0.2219 -0.0682 0.035 Uiso calc R 1 . . H
H67B -0.1178 0.2955 -0.0240 0.035 Uiso calc R 1 . . H
H62 -0.1639 0.4135 0.1092 0.036 Uiso calc R 1 . . H
H63 -0.2651 0.4819 0.2458 0.044 Uiso calc R 1 . . H
H64 -0.3809 0.4071 0.3334 0.049 Uiso calc R 1 . . H
H65 -0.3976 0.2646 0.2774 0.046 Uiso calc R 1 . . H
H66 -0.2990 0.1962 0.1332 0.037 Uiso calc R 1 . . H

loop_
_atom_site_aniso_label
_atom_site_aniso_U_11
_atom_site_aniso_U_22
_atom_site_aniso_U_33
_atom_site_aniso_U_12
_atom_site_aniso_U_13
_atom_site_aniso_U_23
N1 0.0219(19) 0.029(2) 0.0227(19) -0.0002(17) 0.0032(14) -0.0018(15)
C2 0.022(2) 0.030(3) 0.021(2) -0.001(2) 0.0071(18) 0.0003(19)
N2 0.023(2) 0.024(2) 0.028(2) 0.0002(17) 0.0008(15) -0.0005(15)
C27 0.028(2) 0.027(3) 0.025(2) -0.003(2) 0.0075(18) -0.0038(18)
C21 0.027(2) 0.021(3) 0.026(2) -0.0053(19) 0.0028(18) -0.0035(18)
C22 0.032(3) 0.027(3) 0.020(2) 0.000(2) -0.0008(18) -0.0007(18)
C23 0.023(2) 0.041(3) 0.034(3) 0.002(2) -0.0030(18) -0.003(2)
C24 0.026(3) 0.037(3) 0.036(3) -0.003(2) 0.008(2) 0.000(2)
C25 0.031(3) 0.032(3) 0.035(3) -0.008(2) 0.008(2) 0.003(2)
C26 0.027(3) 0.036(3) 0.029(3) 0.003(2) -0.0022(18) 0.001(2)
N3 0.025(2) 0.022(2) 0.0243(19) 0.0016(16) 0.0035(15) 0.0020(15)
C4 0.023(2) 0.022(3) 0.019(2) 0.000(2) 0.0056(17) 0.0010(18)
N4 0.023(2) 0.025(2) 0.027(2) -0.0027(16) 0.0017(15) 0.0026(16)
C7 0.025(2) 0.034(3) 0.020(2) 0.000(2) 0.0005(17) 0.0049(18)
C8 0.021(2) 0.023(3) 0.031(3) 0.0004(19) 0.0002(18) 0.0069(19)
O81 0.0330(18) 0.044(2) 0.0230(18) -0.0003(15) 0.0016(12) -0.0038(14)
O82 0.0253(17) 0.0385(19) 0.0286(17) 0.0002(14) 0.0050(13) -0.0020(13)
C9 0.023(2) 0.049(3) 0.036(3) 0.000(2) 0.009(2) -0.002(2)
C10 0.030(3) 0.049(3) 0.058(3) 0.008(2) 0.006(2) 0.000(3)
C5 0.024(2) 0.024(3) 0.019(2) 0.0011(19) 0.0044(17) -0.0007(18)
N5 0.029(2) 0.025(2) 0.032(2) 0.0043(18) 0.0085(16) 0.0009(17)
O5 0.0328(17) 0.0261(19) 0.0438(19) -0.0006(15) 0.0026(14) 0.0008(14)
C6 0.021(2) 0.029(3) 0.018(2) -0.006(2) 0.0043(17) -0.0049(18)
O6 0.0265(16) 0.0294(18) 0.0282(17) 0.0015(14) -0.0016(12) -0.0027(13)
C67 0.025(2) 0.042(3) 0.021(2) 0.000(2) -0.0022(17) -0.001(2)
C61 0.022(2) 0.033(3) 0.018(2) -0.004(2) -0.0008(17) 0.0025(19)
C62 0.030(3) 0.037(3) 0.022(2) 0.003(2) -0.0016(18) 0.003(2)
C63 0.042(3) 0.038(3) 0.028(3) 0.009(2) -0.006(2) -0.004(2)
C64 0.038(3) 0.059(4) 0.026(3) 0.021(3) 0.002(2) -0.003(2)
C65 0.031(3) 0.061(4) 0.024(3) 0.000(3) 0.002(2) 0.002(2)
C66 0.029(3) 0.038(3) 0.024(2) -0.003(2) -0.0022(19) 0.001(2)

loop_
_atom_type_symbol
_atom_type_description
_atom_type_scat_dispersion_real
_atom_type_scat_dispersion_imag
_atom_type_scat_source
C C 0.0033 0.0016 'International Tables Vol C Tables 4.2.6.8 and 6.1.1.4'
H H 0.0000 0.0000 'International Tables Vol C Tables 4.2.6.8 and 6.1.1.4'
N N 0.0061 0.0033 'International Tables Vol C Tables 4.2.6.8 and 6.1.1.4'
O O 0.0106 0.0060 'International Tables Vol C Tables 4.2.6.8 and 6.1.1.4'

loop_
_geom_angle_atom_site_label_1
_geom_angle_atom_site_label_2
_geom_angle_atom_site_label_3
_geom_angle
_geom_angle_publ_flag
C6 N1 C2 115.8(3) no
N2 C2 N3 118.1(4) no
N2 C2 N1 115.0(4) no
N3 C2 N1 126.9(4) no
C2 N2 C27 123.8(3) no
C2 N2 H2 118.1 no
C27 N2 H2 118.1 no
N2 C27 C21 113.4(3) no
N2 C27 H27A 108.9 no
C21 C27 H27A 108.9 no
N2 C27 H27B 108.9 no
C21 C27 H27B 108.9 no
H27A C27 H27B 107.7 no
C22 C21 C26 118.0(4) no
C22 C21 C27 121.3(4) no
C26 C21 C27 120.7(4) no
C23 C22 C21 120.8(4) no
C23 C22 H22 119.6 no
C21 C22 H22 119.6 no
C22 C23 C24 120.7(4) no
C22 C23 H23 119.7 no
C24 C23 H23 119.7 no
C23 C24 C25 119.8(4) no
C23 C24 H24 120.1 no
C25 C24 H24 120.1 no
C24 C25 C26 119.2(4) no
C24 C25 H25 120.4 no
C26 C25 H25 120.4 no
C25 C26 C21 121.4(4) no
C25 C26 H26 119.3 no
C21 C26 H26 119.3 no
C4 N3 C2 115.8(3) no
N3 C4 N4 118.4(4) no
N3 C4 C5 122.8(4) no
N4 C4 C5 118.8(4) no
C4 N4 C7 121.5(3) no
C4 N4 H4 119.3 no
C7 N4 H4 119.3 no
N4 C7 C8 109.7(3) no
N4 C7 H7A 109.7 no
C8 C7 H7A 109.7 no
N4 C7 H7B 109.7 no
C8 C7 H7B 109.7 no
H7A C7 H7B 108.2 no
O81 C8 O82 124.1(4) no
O81 C8 C7 124.9(4) no
O82 C8 C7 111.1(3) no
C8 O82 C9 114.8(3) no
O82 C9 C10 112.0(4) no
O82 C9 H9A 109.2 no
C10 C9 H9A 109.2 no
O82 C9 H9B 109.2 no
C10 C9 H9B 109.2 no
H9A C9 H9B 107.9 no
C9 C10 H10A 109.5 no
C9 C10 H10B 109.5 no
H10A C10 H10B 109.5 no
C9 C10 H10C 109.5 no
H10A C10 H10C 109.5 no
H10B C10 H10C 109.5 no
N5 C5 C6 117.8(4) no
N5 C5 C4 128.0(4) no
C6 C5 C4 114.0(4) no
O5 N5 C5 118.3(3) no
N1 C6 O6 120.0(4) no
N1 C6 C5 124.6(4) no
O6 C6 C5 115.3(4) no
C6 O6 C67 117.7(3) no
O6 C67 C61 112.0(3) no
O6 C67 H67A 109.2 no
C61 C67 H67A 109.2 no
O6 C67 H67B 109.2 no
C61 C67 H67B 109.2 no
H67A C67 H67B 107.9 no
C62 C61 C66 118.5(4) no
C62 C61 C67 121.0(4) no
C66 C61 C67 120.4(4) no
C63 C62 C61 120.8(4) no
C63 C62 H62 119.6 no
C61 C62 H62 119.6 no
C62 C63 C64 120.2(5) no
C62 C63 H63 119.9 no
C64 C63 H63 119.9 no
C65 C64 C63 119.8(4) no
C65 C64 H64 120.1 no
C63 C64 H64 120.1 no
C64 C65 C66 120.2(4) no
C64 C65 H65 119.9 no
C66 C65 H65 119.9 no
C65 C66 C61 120.4(4) no
C65 C66 H66 119.8 no
C61 C66 H66 119.8 no

loop_
_geom_bond_atom_site_label_1
_geom_bond_atom_site_label_2
_geom_bond_site_symmetry_2
_geom_bond_distance
_geom_bond_publ_flag
N1 C2 . 1.376(5) y
C2 N3 . 1.348(5) y
N3 C4 . 1.330(5) y
C4 C5 . 1.443(5) y
C5 C6 . 1.427(6) y
C6 N1 . 1.288(5) y
C2 N2 . 1.321(5) y
C4 N4 . 1.334(5) y
C5 N5 . 1.337(5) y
N5 O5 . 1.280(4) y
C6 O6 . 1.342(5) y
N2 C27 . 1.450(5) no
N2 H2 . 0.8800 no
C27 C21 . 1.512(6) no
C27 H27A . 0.9900 no
C27 H27B . 0.9900 no
C21 C22 . 1.386(6) no
C21 C26 . 1.392(6) no
C22 C23 . 1.375(6) no
C22 H22 . 0.9500 no
C23 C24 . 1.376(6) no
C23 H23 . 0.9500 no
C24 C25 . 1.383(6) no
C24 H24 . 0.9500 no
C25 C26 . 1.386(6) no
C25 H25 . 0.9500 no
C26 H26 . 0.9500 no
N4 C7 . 1.447(5) no
N4 H4 . 0.8800 no
C7 C8 . 1.507(6) no
C7 H7A . 0.9900 no
C7 H7B . 0.9900 no
C8 O81 . 1.201(5) no
C8 O82 . 1.343(5) no
O82 C9 . 1.456(5) no
C9 C10 . 1.488(6) no
C9 H9A . 0.9900 no
C9 H9B . 0.9900 no
C10 H10A . 0.9800 no
C10 H10B . 0.9800 no
C10 H10C . 0.9800 no
O6 C67 . 1.462(5) no
C67 C61 . 1.497(6) no
C67 H67A . 0.9900 no
C67 H67B . 0.9900 no
C61 C62 . 1.386(6) no
C61 C66 . 1.392(6) no
C62 C63 . 1.380(6) no
C62 H62 . 0.9500 no
C63 C64 . 1.381(6) no
C63 H63 . 0.9500 no
C64 C65 . 1.373(6) no
C64 H64 . 0.9500 no
C65 C66 . 1.388(6) no
C65 H65 . 0.9500 no
C66 H66 . 0.9500 no

loop_
_geom_hbond_atom_site_label_D
_geom_hbond_atom_site_label_H
_geom_hbond_atom_site_label_A
_geom_hbond_site_symmetry_A
_geom_hbond_distance_DH
_geom_hbond_distance_HA
_geom_hbond_distance_DA
_geom_hbond_angle_DHA
_geom_hbond_publ_flag
N4 H4 O5 . 0.88 2.00 2.621(4) 126 y
N2 H2 O5 2_555 0.88 2.06 2.933(4) 175 y
N2 H2 N5 2_555 0.88 2.27 3.004(5) 141 y
C62 H62 O5 2_555 0.95 2.50 3.369(5) 152 y
C7 H7B O81 4_555 0.99 2.43 3.265(5) 141 y
C22 H22 O81 4_555 0.95 2.45 3.364(4) 161 y
C7 H7A Cg2 4_555 0.99 2.47 3.439(4) 165 y
C67 H67A Cg3 4_554 0.99 2.52 3.499(4) 172 y

loop_
_geom_torsion_atom_site_label_1
_geom_torsion_atom_site_label_2
_geom_torsion_atom_site_label_3
_geom_torsion_atom_site_label_4
_geom_torsion
_geom_torsion_publ_flag
C6 N1 C2 N2 -176.0(3) no
C6 N1 C2 N3 3.3(6) no
N3 C2 N2 C27 -3.5(6) no
N1 C2 N2 C27 175.8(3) y
C2 N2 C27 C21 83.1(5) y
N2 C27 C21 C22 -113.8(4) y
N2 C27 C21 C26 67.6(5) no
C26 C21 C22 C23 0.2(6) no
C27 C21 C22 C23 -178.5(4) no
C21 C22 C23 C24 -0.7(6) no
C22 C23 C24 C25 0.3(7) no
C23 C24 C25 C26 0.5(6) no
C24 C25 C26 C21 -0.9(6) no
C22 C21 C26 C25 0.5(6) no
C27 C21 C26 C25 179.3(4) no
N2 C2 N3 C4 176.4(3) no
N1 C2 N3 C4 -2.8(6) no
C2 N3 C4 N4 -179.3(3) no
C2 N3 C4 C5 0.7(5) no
N3 C4 N4 C7 -14.2(5) no
C5 C4 N4 C7 165.8(3) y
C4 N4 C7 C8 -81.4(5) y
N4 C7 C8 O81 1.9(6) y
C5 C6 O6 C67 -179.3(3) y
C6 O6 C67 C61 -77.5(4) y
O6 C67 C61 C62 110.6(4) y
N4 C7 C8 O82 -178.2(3) y
O81 C8 O82 C9 -1.0(6) no
C7 C8 O82 C9 179.2(3) y
C8 O82 C9 C10 -76.9(4) y
N3 C4 C5 N5 175.8(4) no
N4 C4 C5 N5 -4.2(6) no
N3 C4 C5 C6 0.7(5) no
N4 C4 C5 C6 -179.3(3) no
C6 C5 N5 O5 177.5(3) no
C4 C5 N5 O5 2.6(6) no
C2 N1 C6 O6 178.3(3) no
C2 N1 C6 C5 -1.5(5) no
N5 C5 C6 N1 -175.9(3) no
C4 C5 C6 N1 -0.3(6) no
N5 C5 C6 O6 4.3(5) no
C4 C5 C6 O6 179.9(3) no
N1 C6 O6 C67 0.9(5) no
O6 C67 C61 C66 -71.6(5) no
C66 C61 C62 C63 1.5(6) no
C67 C61 C62 C63 179.3(4) no
C61 C62 C63 C64 0.4(6) no
C62 C63 C64 C65 -1.2(6) no
C63 C64 C65 C66 0.1(6) no
C64 C65 C66 C61 1.8(6) no
C62 C61 C66 C65 -2.5(6) no
C67 C61 C66 C65 179.6(4) no

loop_
_cod_related_entry_id
_cod_related_entry_database
_cod_related_entry_code
1 ChemSpider 21107432
